data_7064028
loop_
_publ_author_name
'Pankratz, Trey C.'
'Harris, Caleb F.'
'Hyland, Ethan E.'
'Sailer, Joshua K.'
'Wheaton, Amelia M.'
'Davies, Huw M. L.'
'Berry, John F.'

_publ_section_title
;
 Dicobalt tetracarboxylate complexes with labile axial ligands
;
_journal_issue 42
_journal_name_full 'New Journal of Chemistry'
_journal_page_first 18292
_journal_page_last 18302
_journal_paper_doi 10.1039/D5NJ02169C
_journal_volume 49
_journal_year 2025
_chemical_formula_moiety 'C88 H80 Co2 O10'
_chemical_formula_sum 'C88 H80 Co2 O10'
_chemical_formula_weight 1415.38
_space_group_crystal_system monoclinic
_space_group_IT_number 15
_space_group_name_Hall '-C 2yc'
_space_group_name_H-M_alt 'C 1 2/c 1'
_atom_sites_solution_hydrogens geom
_atom_sites_solution_primary dual
_audit_creation_date 2020-03-29
_audit_creation_method
;
Olex2 1.3-beta
(compiled 2020.02.04 svn.rd84adfe8 for OlexSys, GUI svn.r6032)
;
_audit_update_record
;
2025-01-07 deposited with the CCDC.	2025-09-26 downloaded from the CCDC.
;
_cell_angle_alpha 90
_cell_angle_beta 90.78(3)
_cell_angle_gamma 90
_cell_formula_units_Z 4
_cell_length_a 20.211(12)
_cell_length_b 16.757(6)
_cell_length_c 21.469(8)
_cell_measurement_reflns_used 8988
_cell_measurement_temperature 100.0
_cell_measurement_theta_max 74.451
_cell_measurement_theta_min 3.974
_cell_volume 7270(6)
_computing_cell_refinement 'SAINT V8.40A (Bruker, 2019)'
_computing_data_collection 'APEX6 Ver. 2024.9-0. (Bruker AXS LLC, 2024)'
_computing_data_reduction 'SAINT V8.40A (Bruker, 2019)'
_computing_molecular_graphics 'Olex2 1.3-beta (Dolomanov et al., 2009)'
_computing_publication_material 'Olex2 1.3-beta (Dolomanov et al., 2009)'
_computing_structure_refinement 'XL  (Sheldrick, 2008)'
_computing_structure_solution 'XT  (Sheldrick, 2015)'
_diffrn_ambient_temperature 100.0
_diffrn_measured_fraction_theta_full 1.000
_diffrn_measured_fraction_theta_max 0.997
_diffrn_measurement_device_type 'Bruker D8 VENTURE'
_diffrn_radiation_type CuK\a
_diffrn_radiation_wavelength 1.54178
_diffrn_reflns_av_R_equivalents 0.0496
_diffrn_reflns_av_unetI/netI 0.0250
_diffrn_reflns_Laue_measured_fraction_full 1.000
_diffrn_reflns_Laue_measured_fraction_max 0.997
_diffrn_reflns_limit_h_max 25
_diffrn_reflns_limit_h_min -25
_diffrn_reflns_limit_k_max 20
_diffrn_reflns_limit_k_min -20
_diffrn_reflns_limit_l_max 24
_diffrn_reflns_limit_l_min -26
_diffrn_reflns_number 83395
_diffrn_reflns_point_group_measured_fraction_full 1.000
_diffrn_reflns_point_group_measured_fraction_max 0.997
_diffrn_reflns_theta_full 67.000
_diffrn_reflns_theta_max 75.160
_diffrn_reflns_theta_min 3.426
_diffrn_source_current 1.1
_diffrn_source_power 0.055
_diffrn_source_voltage 50.0
_exptl_absorpt_coefficient_mu 4.061
_exptl_absorpt_correction_T_max 0.6157
_exptl_absorpt_correction_T_min 0.5188
_exptl_absorpt_correction_type multi-scan
_exptl_absorpt_process_details
;
SADABS-2016/2 (Bruker,2016/2) was used for absorption correction.
wR2(int) was 0.0777 before and 0.0668 after correction.
The Ratio of minimum to maximum transmission is 0.8426.
The \l/2 correction factor is Not present.
;
_exptl_crystal_colour blue
_exptl_crystal_colour_primary blue
_exptl_crystal_density_diffrn 1.293
_exptl_crystal_description block
_exptl_crystal_F_000 2968
_exptl_crystal_size_max 0.1
_exptl_crystal_size_mid 0.09
_exptl_crystal_size_min 0.07
_refine_diff_density_max 0.241
_refine_diff_density_min -0.336
_refine_diff_density_rms 0.040
_refine_ls_extinction_method none
_refine_ls_goodness_of_fit_ref 1.059
_refine_ls_hydrogen_treatment constr
_refine_ls_matrix_type full
_refine_ls_number_parameters 455
_refine_ls_number_reflns 7493
_refine_ls_number_restraints 0
_refine_ls_restrained_S_all 1.059
_refine_ls_R_factor_all 0.0304
_refine_ls_R_factor_gt 0.0281
_refine_ls_shift/su_max 0.001
_refine_ls_shift/su_mean 0.000
_refine_ls_structure_factor_coef Fsqd
_refine_ls_weighting_details 'w=1/[\s^2^(Fo^2^)+(0.0444P)^2^+2.8672P] where P=(Fo^2^+2Fc^2^)/3'
_refine_ls_weighting_scheme calc
_refine_ls_wR_factor_gt 0.0768
_refine_ls_wR_factor_ref 0.0782
_reflns_Friedel_coverage 0.000
_reflns_number_gt 7007
_reflns_number_total 7493
_reflns_threshold_expression 'I > 2\s(I)'
_cod_data_source_file d5nj02169c2.cif
_cod_data_source_block berry1032_01
_cod_depositor_comments 'Adding full bibliography for 7064026--7064029.cif.'
_cod_database_code 7064028
_shelx_shelxl_version_number 2018/3
_shelx_space_group_comment
;
The symmetry employed for this shelxl refinement is uniquely defined
by the following loop, which should always be used as a source of
symmetry information in preference to the above space-group names.
They are only intended as comments.
;
_shelx_estimated_absorpt_t_max 0.764
_shelx_estimated_absorpt_t_min 0.687
_olex2_refinement_description
;
1. Fixed Uiso
 At 1.2 times of:
  All C(H) groups, All C(H,H) groups
 At 1.5 times of:
  All C(H,H,H) groups
2.a Secondary CH2 refined with riding coordinates:
 C41(H41A,H41B), C43(H43A,H43B)
2.b Aromatic/amide H refined with riding coordinates:
 C4(H4), C5(H5), C6(H6), C7(H7), C8(H8), C10(H10), C11(H11), C12(H12),
 C13(H13), C14(H14), C16(H16), C17(H17), C18(H18), C19(H19), C20(H20), C24(H24),
  C25(H25), C26(H26), C27(H27), C28(H28), C30(H30), C31(H31), C32(H32),
 C33(H33), C34(H34), C36(H36), C37(H37), C38(H38), C39(H39), C40(H40)
2.c Idealised Me refined as rotating group:
 C42(H42A,H42B,H42C), C44(H44A,H44B,H44C)
;
_olex2_submission_special_instructions 'No special instructions were received'

loop_
_space_group_symop_operation_xyz
'x, y, z'
'-x, y, -z+1/2'
'x+1/2, y+1/2, z'
'-x+1/2, y+1/2, -z+1/2'
'-x, -y, -z'
'x, -y, z-1/2'
'-x+1/2, -y+1/2, -z'
'x+1/2, -y+1/2, z-1/2'

loop_
_atom_site_label
_atom_site_type_symbol
_atom_site_fract_x
_atom_site_fract_y
_atom_site_fract_z
_atom_site_U_iso_or_equiv
_atom_site_adp_type
_atom_site_occupancy
_atom_site_site_symmetry_order
_atom_site_calc_flag
_atom_site_refinement_flags_posn
_atom_site_refinement_flags_adp
_atom_site_refinement_flags_occupancy
_atom_site_disorder_assembly
_atom_site_disorder_group
Co1 Co 0.500000 0.33375(2) 0.250000 0.01569(7) Uani 1 2 d S T P . .
Co2 Co 0.500000 0.17755(2) 0.250000 0.01597(7) Uani 1 2 d S T P . .
O1 O 0.41653(4) 0.31836(5) 0.29839(4) 0.02173(17) Uani 1 1 d . . . . .
O2 O 0.43646(4) 0.19149(5) 0.32149(4) 0.02180(17) Uani 1 1 d . . . . .
O3 O 0.55257(4) 0.31960(5) 0.33066(4) 0.02131(17) Uani 1 1 d . . . . .
O4 O 0.57702(4) 0.19328(5) 0.30929(4) 0.02154(17) Uani 1 1 d . . . . .
O5 O 0.500000 0.45557(7) 0.250000 0.0243(3) Uani 1 2 d S T P . .
O6 O 0.500000 0.05563(7) 0.250000 0.0238(2) Uani 1 2 d S T P . .
C1 C 0.40464(6) 0.25534(7) 0.32761(6) 0.0184(2) Uani 1 1 d . . . . .
C2 C 0.34699(6) 0.25365(6) 0.37545(6) 0.0193(2) Uani 1 1 d . . . . .
C3 C 0.30104(6) 0.32631(7) 0.36849(6) 0.0205(2) Uani 1 1 d . . . . .
C4 C 0.32595(6) 0.40369(7) 0.36297(5) 0.0229(2) Uani 1 1 d . . . . .
H4 H 0.372446 0.411707 0.361752 0.028 Uiso 1 1 calc R U . . .
C5 C 0.28403(7) 0.46894(8) 0.35926(6) 0.0266(3) Uani 1 1 d . . . . .
H5 H 0.302035 0.520845 0.354064 0.032 Uiso 1 1 calc R U . . .
C6 C 0.21626(7) 0.45938(8) 0.36302(7) 0.0314(3) Uani 1 1 d . . . . .
H6 H 0.187618 0.504270 0.360805 0.038 Uiso 1 1 calc R U . . .
C7 C 0.19098(7) 0.38350(9) 0.37005(7) 0.0343(3) Uani 1 1 d . . . . .
H7 H 0.144554 0.376131 0.373356 0.041 Uiso 1 1 calc R U . . .
C8 C 0.23283(6) 0.31776(8) 0.37232(7) 0.0279(3) Uani 1 1 d . . . . .
H8 H 0.214438 0.265910 0.376589 0.034 Uiso 1 1 calc R U . . .
C9 C 0.37901(6) 0.25205(7) 0.44158(6) 0.0211(2) Uani 1 1 d . . . . .
C10 C 0.36146(6) 0.30646(8) 0.48751(6) 0.0257(3) Uani 1 1 d . . . . .
H10 H 0.329765 0.346734 0.478158 0.031 Uiso 1 1 calc R U . . .
C11 C 0.38969(7) 0.30268(9) 0.54689(6) 0.0303(3) Uani 1 1 d . . . . .
H11 H 0.376950 0.340228 0.577636 0.036 Uiso 1 1 calc R U . . .
C12 C 0.43595(8) 0.24502(8) 0.56155(7) 0.0308(3) Uani 1 1 d . . . . .
H12 H 0.455645 0.243187 0.601962 0.037 Uiso 1 1 calc R U . . .
C13 C 0.45341(6) 0.18971(8) 0.51666(6) 0.0280(3) Uani 1 1 d . . . . .
H13 H 0.485047 0.149520 0.526409 0.034 Uiso 1 1 calc R U . . .
C14 C 0.42488(6) 0.19278(8) 0.45750(6) 0.0236(2) Uani 1 1 d . . . . .
H14 H 0.436732 0.153996 0.427368 0.028 Uiso 1 1 calc R U . . .
C15 C 0.30834(6) 0.17654(7) 0.36274(6) 0.0210(2) Uani 1 1 d . . . . .
C16 C 0.28611(6) 0.12755(8) 0.41001(6) 0.0282(3) Uani 1 1 d . . . . .
H16 H 0.295929 0.140540 0.452212 0.034 Uiso 1 1 calc R U . . .
C17 C 0.24953(7) 0.05949(9) 0.39603(8) 0.0377(3) Uani 1 1 d . . . . .
H17 H 0.234642 0.026111 0.428749 0.045 Uiso 1 1 calc R U . . .
C18 C 0.23467(7) 0.04006(9) 0.33498(9) 0.0397(4) Uani 1 1 d . . . . .
H18 H 0.209773 -0.006624 0.325644 0.048 Uiso 1 1 calc R U . . .
C19 C 0.25626(7) 0.08905(9) 0.28729(7) 0.0363(3) Uani 1 1 d . . . . .
H19 H 0.246043 0.076080 0.245166 0.044 Uiso 1 1 calc R U . . .
C20 C 0.29261(6) 0.15667(8) 0.30113(6) 0.0276(3) Uani 1 1 d . . . . .
H20 H 0.307119 0.190126 0.268306 0.033 Uiso 1 1 calc R U . . .
C21 C 0.58111(6) 0.25474(7) 0.34277(6) 0.0184(2) Uani 1 1 d . . . . .
C22 C 0.62868(6) 0.25125(6) 0.39980(6) 0.0188(2) Uani 1 1 d . . . . .
C23 C 0.61866(6) 0.32478(7) 0.44162(5) 0.0196(2) Uani 1 1 d . . . . .
C24 C 0.55549(6) 0.34235(8) 0.46316(6) 0.0234(2) Uani 1 1 d . . . . .
H24 H 0.519020 0.310675 0.449713 0.028 Uiso 1 1 calc R U . . .
C25 C 0.54502(6) 0.40507(8) 0.50374(6) 0.0272(3) Uani 1 1 d . . . . .
H25 H 0.501538 0.416472 0.517465 0.033 Uiso 1 1 calc R U . . .
C26 C 0.59787(7) 0.45147(8) 0.52450(6) 0.0280(3) Uani 1 1 d . . . . .
H26 H 0.590834 0.494799 0.552175 0.034 Uiso 1 1 calc R U . . .
C27 C 0.66080(7) 0.43371(8) 0.50434(6) 0.0264(3) Uani 1 1 d . . . . .
H27 H 0.697369 0.464431 0.518880 0.032 Uiso 1 1 calc R U . . .
C28 C 0.67105(6) 0.37128(7) 0.46297(5) 0.0226(2) Uani 1 1 d . . . . .
H28 H 0.714544 0.360287 0.449107 0.027 Uiso 1 1 calc R U . . .
C29 C 0.69774(6) 0.25255(7) 0.37007(6) 0.0201(2) Uani 1 1 d . . . . .
C30 C 0.71134(6) 0.31170(8) 0.32600(6) 0.0243(2) Uani 1 1 d . . . . .
H30 H 0.677774 0.348908 0.314790 0.029 Uiso 1 1 calc R U . . .
C31 C 0.77261(7) 0.31707(8) 0.29846(6) 0.0288(3) Uani 1 1 d . . . . .
H31 H 0.780763 0.357369 0.268405 0.035 Uiso 1 1 calc R U . . .
C32 C 0.82210(7) 0.26349(9) 0.31485(7) 0.0322(3) Uani 1 1 d . . . . .
H32 H 0.864435 0.267115 0.296378 0.039 Uiso 1 1 calc R U . . .
C33 C 0.80940(6) 0.20473(9) 0.35826(7) 0.0311(3) Uani 1 1 d . . . . .
H33 H 0.843319 0.168120 0.369742 0.037 Uiso 1 1 calc R U . . .
C34 C 0.74750(6) 0.19869(8) 0.38527(6) 0.0246(2) Uani 1 1 d . . . . .
H34 H 0.739205 0.157312 0.414383 0.029 Uiso 1 1 calc R U . . .
C35 C 0.61850(6) 0.17593(7) 0.44032(6) 0.0195(2) Uani 1 1 d . . . . .
C36 C 0.64632(7) 0.17511(8) 0.50021(6) 0.0278(3) Uani 1 1 d . . . . .
H36 H 0.668968 0.221172 0.515033 0.033 Uiso 1 1 calc R U . . .
C37 C 0.64178(7) 0.10893(9) 0.53858(6) 0.0308(3) Uani 1 1 d . . . . .
H37 H 0.661586 0.110022 0.578959 0.037 Uiso 1 1 calc R U . . .
C38 C 0.60868(7) 0.04148(8) 0.51856(6) 0.0292(3) Uani 1 1 d . . . . .
H38 H 0.606330 -0.004430 0.544398 0.035 Uiso 1 1 calc R U . . .
C39 C 0.57892(7) 0.04194(8) 0.46000(6) 0.0304(3) Uani 1 1 d . . . . .
H39 H 0.554751 -0.003509 0.446203 0.036 Uiso 1 1 calc R U . . .
C40 C 0.58395(6) 0.10797(8) 0.42122(6) 0.0258(3) Uani 1 1 d . . . . .
H40 H 0.563556 0.106799 0.381102 0.031 Uiso 1 1 calc R U . . .
C41 C 0.55450(7) 0.50062(9) 0.27481(7) 0.0344(3) Uani 1 1 d . . . . .
H41A H 0.559714 0.550168 0.250244 0.041 Uiso 1 1 calc R U . . .
H41B H 0.595665 0.469069 0.271021 0.041 Uiso 1 1 calc R U . . .
C42 C 0.54433(10) 0.52181(11) 0.34217(8) 0.0540(5) Uani 1 1 d . . . . .
H42A H 0.538620 0.472877 0.366508 0.081 Uiso 1 1 calc R U . . .
H42B H 0.504776 0.555221 0.345802 0.081 Uiso 1 1 calc R U . . .
H42C H 0.582989 0.551129 0.358036 0.081 Uiso 1 1 calc R U . . .
C43 C 0.43943(7) 0.01041(8) 0.25084(7) 0.0306(3) Uani 1 1 d . . . . .
H43A H 0.444293 -0.037721 0.224561 0.037 Uiso 1 1 calc R U . . .
H43B H 0.403078 0.043102 0.232923 0.037 Uiso 1 1 calc R U . . .
C44 C 0.42192(9) -0.01433(10) 0.31571(8) 0.0434(4) Uani 1 1 d . . . . .
H44A H 0.416514 0.033244 0.341700 0.065 Uiso 1 1 calc R U . . .
H44B H 0.457364 -0.047751 0.333206 0.065 Uiso 1 1 calc R U . . .
H44C H 0.380458 -0.044642 0.314609 0.065 Uiso 1 1 calc R U . . .

loop_
_atom_site_aniso_label
_atom_site_aniso_U_11
_atom_site_aniso_U_22
_atom_site_aniso_U_33
_atom_site_aniso_U_23
_atom_site_aniso_U_13
_atom_site_aniso_U_12
Co1 0.01467(12) 0.01635(13) 0.01602(12) 0.000 -0.00081(9) 0.000
Co2 0.01442(13) 0.01660(13) 0.01687(13) 0.000 -0.00071(9) 0.000
O1 0.0200(4) 0.0206(4) 0.0247(4) 0.0016(3) 0.0037(3) -0.0008(3)
O2 0.0212(4) 0.0209(4) 0.0234(4) 0.0005(3) 0.0038(3) 0.0025(3)
O3 0.0224(4) 0.0199(4) 0.0215(4) 0.0006(3) -0.0040(3) 0.0018(3)
O4 0.0220(4) 0.0201(4) 0.0224(4) -0.0015(3) -0.0048(3) 0.0002(3)
O5 0.0247(6) 0.0160(6) 0.0321(6) 0.000 -0.0053(5) 0.000
O6 0.0214(6) 0.0176(6) 0.0326(6) 0.000 0.0023(5) 0.000
C1 0.0163(5) 0.0196(6) 0.0194(5) -0.0008(4) -0.0015(4) -0.0009(4)
C2 0.0179(6) 0.0181(6) 0.0219(6) 0.0003(4) 0.0022(4) -0.0002(4)
C3 0.0208(6) 0.0202(6) 0.0204(5) -0.0006(4) 0.0014(4) 0.0016(4)
C4 0.0232(6) 0.0214(6) 0.0243(6) -0.0011(5) 0.0019(4) -0.0003(5)
C5 0.0330(7) 0.0202(6) 0.0267(6) 0.0003(5) 0.0016(5) 0.0014(5)
C6 0.0316(7) 0.0271(7) 0.0356(7) -0.0004(5) 0.0004(5) 0.0103(5)
C7 0.0214(6) 0.0340(8) 0.0475(8) 0.0003(6) 0.0043(6) 0.0047(5)
C8 0.0216(6) 0.0249(6) 0.0375(7) 0.0012(5) 0.0048(5) 0.0008(5)
C9 0.0190(6) 0.0218(6) 0.0226(6) 0.0008(4) 0.0028(5) -0.0034(4)
C10 0.0255(6) 0.0256(6) 0.0259(6) -0.0011(5) 0.0038(5) -0.0008(5)
C11 0.0335(7) 0.0329(7) 0.0245(6) -0.0045(5) 0.0043(5) -0.0047(6)
C12 0.0327(7) 0.0378(8) 0.0219(6) 0.0034(5) -0.0017(5) -0.0079(5)
C13 0.0245(6) 0.0311(7) 0.0283(6) 0.0066(5) -0.0003(5) -0.0006(5)
C14 0.0229(6) 0.0232(6) 0.0249(6) 0.0018(5) 0.0022(5) -0.0013(5)
C15 0.0163(5) 0.0168(6) 0.0298(6) -0.0003(4) 0.0009(5) 0.0008(4)
C16 0.0224(6) 0.0263(7) 0.0358(7) 0.0049(5) 0.0035(5) -0.0023(5)
C17 0.0274(7) 0.0268(7) 0.0587(9) 0.0129(6) 0.0011(6) -0.0057(5)
C18 0.0269(7) 0.0206(7) 0.0712(11) -0.0016(7) -0.0098(7) -0.0051(5)
C19 0.0309(7) 0.0303(7) 0.0473(8) -0.0091(6) -0.0101(6) -0.0008(6)
C20 0.0254(6) 0.0251(6) 0.0323(7) -0.0012(5) -0.0020(5) -0.0013(5)
C21 0.0170(5) 0.0193(6) 0.0189(5) 0.0014(4) -0.0006(4) -0.0015(4)
C22 0.0177(6) 0.0184(6) 0.0202(6) 0.0008(4) -0.0020(4) -0.0009(4)
C23 0.0231(6) 0.0181(6) 0.0175(5) 0.0023(4) -0.0033(4) -0.0002(4)
C24 0.0228(6) 0.0236(6) 0.0238(6) -0.0007(5) -0.0017(5) -0.0009(5)
C25 0.0266(6) 0.0275(7) 0.0276(6) -0.0020(5) 0.0018(5) 0.0025(5)
C26 0.0366(7) 0.0228(6) 0.0246(6) -0.0038(5) -0.0003(5) -0.0001(5)
C27 0.0301(6) 0.0251(6) 0.0238(6) -0.0007(5) -0.0035(5) -0.0072(5)
C28 0.0228(6) 0.0235(6) 0.0214(5) 0.0018(4) -0.0022(4) -0.0027(5)
C29 0.0191(6) 0.0212(6) 0.0198(6) -0.0025(4) -0.0023(5) -0.0031(4)
C30 0.0242(6) 0.0240(6) 0.0247(6) 0.0002(5) -0.0023(5) -0.0017(5)
C31 0.0288(7) 0.0312(7) 0.0265(6) 0.0012(5) 0.0017(5) -0.0081(5)
C32 0.0234(6) 0.0357(7) 0.0378(8) -0.0053(6) 0.0072(6) -0.0053(5)
C33 0.0219(6) 0.0308(7) 0.0406(7) -0.0020(6) 0.0008(5) 0.0031(5)
C34 0.0219(6) 0.0235(6) 0.0282(6) 0.0000(5) -0.0015(5) -0.0001(5)
C35 0.0166(5) 0.0199(6) 0.0222(6) 0.0029(4) 0.0005(4) 0.0019(4)
C36 0.0270(6) 0.0290(7) 0.0271(6) 0.0054(5) -0.0064(5) -0.0070(5)
C37 0.0286(6) 0.0368(8) 0.0268(6) 0.0103(5) -0.0052(5) -0.0032(5)
C38 0.0315(7) 0.0248(7) 0.0315(6) 0.0093(5) 0.0044(5) 0.0035(5)
C39 0.0385(7) 0.0214(6) 0.0314(6) 0.0007(5) 0.0028(5) -0.0039(5)
C40 0.0300(6) 0.0224(6) 0.0250(6) 0.0000(5) 0.0001(5) -0.0016(5)
C41 0.0323(7) 0.0238(7) 0.0468(8) -0.0045(6) -0.0052(6) -0.0080(5)
C42 0.0693(12) 0.0436(10) 0.0488(10) -0.0178(8) -0.0160(9) 0.0000(9)
C43 0.0298(7) 0.0235(7) 0.0385(7) -0.0003(5) 0.0004(5) -0.0076(5)
C44 0.0447(9) 0.0369(9) 0.0489(9) 0.0082(7) 0.0132(7) -0.0065(7)

loop_
_atom_type_symbol
_atom_type_description
_atom_type_scat_dispersion_real
_atom_type_scat_dispersion_imag
_atom_type_scat_source
C C 0.0181 0.0091 'International Tables Vol C Tables 4.2.6.8 and 6.1.1.4'
H H 0.0000 0.0000 'International Tables Vol C Tables 4.2.6.8 and 6.1.1.4'
Co Co -2.3653 3.6143 'International Tables Vol C Tables 4.2.6.8 and 6.1.1.4'
O O 0.0492 0.0322 'International Tables Vol C Tables 4.2.6.8 and 6.1.1.4'

loop_
_geom_angle_atom_site_label_1
_geom_angle_atom_site_label_2
_geom_angle_atom_site_label_3
_geom_angle
_geom_angle_site_symmetry_1
_geom_angle_site_symmetry_3
_geom_angle_publ_flag
O1 Co1 Co2 82.63(3) 2_655 . ?
O1 Co1 Co2 82.63(3) . . ?
O1 Co1 O1 165.25(5) . 2_655 ?
O1 Co1 O3 88.70(5) . . ?
O1 Co1 O3 89.58(5) . 2_655 ?
O1 Co1 O3 88.70(5) 2_655 2_655 ?
O1 Co1 O3 89.58(5) 2_655 . ?
O1 Co1 O5 97.37(3) 2_655 . ?
O1 Co1 O5 97.38(3) . . ?
O3 Co1 Co2 83.30(2) 2_655 . ?
O3 Co1 Co2 83.30(2) . . ?
O3 Co1 O3 166.60(5) 2_655 . ?
O3 Co1 O5 96.70(2) 2_655 . ?
O3 Co1 O5 96.70(2) . . ?
O5 Co1 Co2 180.0 . . ?
O2 Co2 Co1 83.39(3) . . ?
O2 Co2 Co1 83.39(3) 2_655 . ?
O2 Co2 O2 166.77(5) 2_655 . ?
O2 Co2 O6 96.61(3) . . ?
O2 Co2 O6 96.61(3) 2_655 . ?
O4 Co2 Co1 82.48(3) 2_655 . ?
O4 Co2 Co1 82.48(3) . . ?
O4 Co2 O2 88.36(5) . 2_655 ?
O4 Co2 O2 89.92(5) 2_655 2_655 ?
O4 Co2 O2 88.36(5) 2_655 . ?
O4 Co2 O2 89.92(5) . . ?
O4 Co2 O4 164.96(5) 2_655 . ?
O4 Co2 O6 97.52(3) . . ?
O4 Co2 O6 97.52(3) 2_655 . ?
O6 Co2 Co1 180.0 . . ?
C1 O1 Co1 122.34(8) . . ?
C1 O2 Co2 120.50(8) . . ?
C21 O3 Co1 120.69(8) . . ?
C21 O4 Co2 120.82(8) . . ?
C41 O5 Co1 121.81(8) . . ?
C41 O5 Co1 121.81(8) 2_655 . ?
C41 O5 C41 116.37(15) 2_655 . ?
C43 O6 Co2 121.75(7) . . ?
C43 O6 Co2 121.75(7) 2_655 . ?
C43 O6 C43 116.50(15) . 2_655 ?
O1 C1 O2 124.29(12) . . ?
O1 C1 C2 119.59(10) . . ?
O2 C1 C2 116.12(10) . . ?
C3 C2 C1 112.10(10) . . ?
C3 C2 C9 110.26(10) . . ?
C9 C2 C1 107.22(10) . . ?
C15 C2 C1 106.32(10) . . ?
C15 C2 C3 110.16(11) . . ?
C15 C2 C9 110.70(10) . . ?
C4 C3 C2 121.71(11) . . ?
C8 C3 C2 120.74(11) . . ?
C8 C3 C4 117.37(11) . . ?
C3 C4 H4 119.4 . . ?
C5 C4 C3 121.13(12) . . ?
C5 C4 H4 119.4 . . ?
C4 C5 H5 119.6 . . ?
C6 C5 C4 120.73(13) . . ?
C6 C5 H5 119.6 . . ?
C5 C6 H6 120.6 . . ?
C7 C6 C5 118.82(12) . . ?
C7 C6 H6 120.6 . . ?
C6 C7 H7 119.7 . . ?
C6 C7 C8 120.56(13) . . ?
C8 C7 H7 119.7 . . ?
C3 C8 H8 119.3 . . ?
C7 C8 C3 121.35(13) . . ?
C7 C8 H8 119.3 . . ?
C10 C9 C2 121.96(11) . . ?
C10 C9 C14 117.82(12) . . ?
C14 C9 C2 120.17(11) . . ?
C9 C10 H10 119.5 . . ?
C11 C10 C9 120.92(12) . . ?
C11 C10 H10 119.5 . . ?
C10 C11 H11 119.7 . . ?
C12 C11 C10 120.65(13) . . ?
C12 C11 H11 119.7 . . ?
C11 C12 H12 120.4 . . ?
C11 C12 C13 119.23(13) . . ?
C13 C12 H12 120.4 . . ?
C12 C13 H13 119.8 . . ?
C12 C13 C14 120.31(13) . . ?
C14 C13 H13 119.8 . . ?
C9 C14 H14 119.5 . . ?
C13 C14 C9 121.04(12) . . ?
C13 C14 H14 119.5 . . ?
C16 C15 C2 122.60(12) . . ?
C16 C15 C20 118.75(12) . . ?
C20 C15 C2 118.60(11) . . ?
C15 C16 H16 119.8 . . ?
C15 C16 C17 120.33(13) . . ?
C17 C16 H16 119.8 . . ?
C16 C17 H17 119.8 . . ?
C18 C17 C16 120.47(14) . . ?
C18 C17 H17 119.8 . . ?
C17 C18 H18 120.2 . . ?
C17 C18 C19 119.66(13) . . ?
C19 C18 H18 120.2 . . ?
C18 C19 H19 120.0 . . ?
C20 C19 C18 119.91(14) . . ?
C20 C19 H19 120.0 . . ?
C15 C20 H20 119.6 . . ?
C19 C20 C15 120.87(13) . . ?
C19 C20 H20 119.6 . . ?
O3 C21 O4 124.31(11) . . ?
O3 C21 C22 118.37(10) . . ?
O4 C21 C22 117.15(10) . . ?
C21 C22 C35 112.92(9) . . ?
C23 C22 C21 110.23(9) . . ?
C23 C22 C29 110.91(9) . . ?
C23 C22 C35 107.77(10) . . ?
C29 C22 C21 103.18(10) . . ?
C29 C22 C35 111.84(9) . . ?
C24 C23 C22 119.37(11) . . ?
C28 C23 C22 122.42(11) . . ?
C28 C23 C24 118.02(12) . . ?
C23 C24 H24 119.4 . . ?
C25 C24 C23 121.17(12) . . ?
C25 C24 H24 119.4 . . ?
C24 C25 H25 119.9 . . ?
C24 C25 C26 120.23(12) . . ?
C26 C25 H25 119.9 . . ?
C25 C26 H26 120.5 . . ?
C27 C26 C25 119.07(12) . . ?
C27 C26 H26 120.5 . . ?
C26 C27 H27 119.7 . . ?
C26 C27 C28 120.56(12) . . ?
C28 C27 H27 119.7 . . ?
C23 C28 C27 120.93(12) . . ?
C23 C28 H28 119.5 . . ?
C27 C28 H28 119.5 . . ?
C30 C29 C22 118.47(11) . . ?
C34 C29 C22 123.42(11) . . ?
C34 C29 C30 118.10(12) . . ?
C29 C30 H30 119.3 . . ?
C31 C30 C29 121.36(12) . . ?
C31 C30 H30 119.3 . . ?
C30 C31 H31 120.1 . . ?
C30 C31 C32 119.79(13) . . ?
C32 C31 H31 120.1 . . ?
C31 C32 H32 120.2 . . ?
C33 C32 C31 119.52(13) . . ?
C33 C32 H32 120.2 . . ?
C32 C33 H33 119.7 . . ?
C32 C33 C34 120.64(13) . . ?
C34 C33 H33 119.7 . . ?
C29 C34 C33 120.57(12) . . ?
C29 C34 H34 119.7 . . ?
C33 C34 H34 119.7 . . ?
C36 C35 C22 118.06(11) . . ?
C40 C35 C22 124.79(11) . . ?
C40 C35 C36 117.15(11) . . ?
C35 C36 H36 119.1 . . ?
C37 C36 C35 121.76(12) . . ?
C37 C36 H36 119.1 . . ?
C36 C37 H37 119.8 . . ?
C38 C37 C36 120.43(12) . . ?
C38 C37 H37 119.8 . . ?
C37 C38 H38 120.6 . . ?
C37 C38 C39 118.73(12) . . ?
C39 C38 H38 120.6 . . ?
C38 C39 H39 119.5 . . ?
C38 C39 C40 120.90(13) . . ?
C40 C39 H39 119.5 . . ?
C35 C40 H40 119.5 . . ?
C39 C40 C35 120.98(12) . . ?
C39 C40 H40 119.5 . . ?
O5 C41 H41A 109.3 . . ?
O5 C41 H41B 109.3 . . ?
O5 C41 C42 111.54(13) . . ?
H41A C41 H41B 108.0 . . ?
C42 C41 H41A 109.3 . . ?
C42 C41 H41B 109.3 . . ?
C41 C42 H42A 109.5 . . ?
C41 C42 H42B 109.5 . . ?
C41 C42 H42C 109.5 . . ?
H42A C42 H42B 109.5 . . ?
H42A C42 H42C 109.5 . . ?
H42B C42 H42C 109.5 . . ?
O6 C43 H43A 109.3 . . ?
O6 C43 H43B 109.3 . . ?
O6 C43 C44 111.62(11) . . ?
H43A C43 H43B 108.0 . . ?
C44 C43 H43A 109.3 . . ?
C44 C43 H43B 109.3 . . ?
C43 C44 H44A 109.5 . . ?
C43 C44 H44B 109.5 . . ?
C43 C44 H44C 109.5 . . ?
H44A C44 H44B 109.5 . . ?
H44A C44 H44C 109.5 . . ?
H44B C44 H44C 109.5 . . ?

loop_
_geom_bond_atom_site_label_1
_geom_bond_atom_site_label_2
_geom_bond_distance
_geom_bond_site_symmetry_2
_geom_bond_publ_flag
Co1 Co2 2.6175(10) . ?
Co1 O1 2.0100(13) 2_655 ?
Co1 O1 2.0099(13) . ?
Co1 O3 2.0331(11) . ?
Co1 O3 2.0330(11) 2_655 ?
Co1 O5 2.0412(15) . ?
Co2 O2 2.0283(11) . ?
Co2 O2 2.0282(11) 2_655 ?
Co2 O4 2.0147(12) . ?
Co2 O4 2.0146(12) 2_655 ?
Co2 O6 2.0429(15) . ?
O1 C1 1.2532(15) . ?
O2 C1 1.2561(15) . ?
O3 C21 1.2560(14) . ?
O4 C21 1.2579(15) . ?
O5 C41 1.4322(15) . ?
O5 C41 1.4321(15) 2_655 ?
O6 C43 1.4400(15) . ?
O6 C43 1.4400(15) 2_655 ?
C1 C2 1.5639(18) . ?
C2 C3 1.5374(17) . ?
C2 C9 1.5524(18) . ?
C2 C15 1.5324(16) . ?
C3 C4 1.3966(18) . ?
C3 C8 1.390(2) . ?
C4 H4 0.9500 . ?
C4 C5 1.3849(18) . ?
C5 H5 0.9500 . ?
C5 C6 1.382(2) . ?
C6 H6 0.9500 . ?
C6 C7 1.379(2) . ?
C7 H7 0.9500 . ?
C7 C8 1.3893(19) . ?
C8 H8 0.9500 . ?
C9 C10 1.3925(18) . ?
C9 C14 1.3979(18) . ?
C10 H10 0.9500 . ?
C10 C11 1.3909(19) . ?
C11 H11 0.9500 . ?
C11 C12 1.378(2) . ?
C12 H12 0.9500 . ?
C12 C13 1.386(2) . ?
C13 H13 0.9500 . ?
C13 C14 1.3885(18) . ?
C14 H14 0.9500 . ?
C15 C16 1.3850(18) . ?
C15 C20 1.3963(19) . ?
C16 H16 0.9500 . ?
C16 C17 1.390(2) . ?
C17 H17 0.9500 . ?
C17 C18 1.380(2) . ?
C18 H18 0.9500 . ?
C18 C19 1.387(2) . ?
C19 H19 0.9500 . ?
C19 C20 1.3806(19) . ?
C20 H20 0.9500 . ?
C21 C22 1.5474(17) . ?
C22 C23 1.5397(16) . ?
C22 C29 1.5427(19) . ?
C22 C35 1.5481(16) . ?
C23 C24 1.3952(19) . ?
C23 C28 1.3874(17) . ?
C24 H24 0.9500 . ?
C24 C25 1.3834(18) . ?
C25 H25 0.9500 . ?
C25 C26 1.3898(19) . ?
C26 H26 0.9500 . ?
C26 C27 1.381(2) . ?
C27 H27 0.9500 . ?
C27 C28 1.3897(18) . ?
C28 H28 0.9500 . ?
C29 C30 1.4001(18) . ?
C29 C34 1.3869(18) . ?
C30 H30 0.9500 . ?
C30 C31 1.382(2) . ?
C31 H31 0.9500 . ?
C31 C32 1.386(2) . ?
C32 H32 0.9500 . ?
C32 C33 1.382(2) . ?
C33 H33 0.9500 . ?
C33 C34 1.390(2) . ?
C34 H34 0.9500 . ?
C35 C36 1.3964(18) . ?
C35 C40 1.3945(18) . ?
C36 H36 0.9500 . ?
C36 C37 1.3853(19) . ?
C37 H37 0.9500 . ?
C37 C38 1.379(2) . ?
C38 H38 0.9500 . ?
C38 C39 1.386(2) . ?
C39 H39 0.9500 . ?
C39 C40 1.3891(19) . ?
C40 H40 0.9500 . ?
C41 H41A 0.9900 . ?
C41 H41B 0.9900 . ?
C41 C42 1.506(2) . ?
C42 H42A 0.9800 . ?
C42 H42B 0.9800 . ?
C42 H42C 0.9800 . ?
C43 H43A 0.9900 . ?
C43 H43B 0.9900 . ?
C43 C44 1.500(2) . ?
C44 H44A 0.9800 . ?
C44 H44B 0.9800 . ?
C44 H44C 0.9800 . ?

loop_
_geom_torsion_atom_site_label_1
_geom_torsion_atom_site_label_2
_geom_torsion_atom_site_label_3
_geom_torsion_atom_site_label_4
_geom_torsion
_geom_torsion_site_symmetry_1
_geom_torsion_site_symmetry_2
_geom_torsion_site_symmetry_3
_geom_torsion_site_symmetry_4
_geom_torsion_publ_flag
Co1 O1 C1 O2 -12.83(16) . . . . ?
Co1 O1 C1 C2 166.95(8) . . . . ?
Co1 O3 C21 O4 -4.10(16) . . . . ?
Co1 O3 C21 C22 171.11(8) . . . . ?
Co1 O5 C41 C42 -93.07(13) . . . . ?
Co2 O2 C1 O1 -12.27(15) . . . . ?
Co2 O2 C1 C2 167.94(7) . . . . ?
Co2 O4 C21 O3 -22.55(16) . . . . ?
Co2 O4 C21 C22 162.18(8) . . . . ?
Co2 O6 C43 C44 -95.99(12) . . . . ?
O1 C1 C2 C3 13.91(15) . . . . ?
O1 C1 C2 C9 -107.22(12) . . . . ?
O1 C1 C2 C15 134.33(11) . . . . ?
O2 C1 C2 C3 -166.29(10) . . . . ?
O2 C1 C2 C9 72.57(12) . . . . ?
O2 C1 C2 C15 -45.87(13) . . . . ?
O3 C21 C22 C23 14.35(15) . . . . ?
O3 C21 C22 C29 -104.14(12) . . . . ?
O3 C21 C22 C35 134.94(11) . . . . ?
O4 C21 C22 C23 -170.09(10) . . . . ?
O4 C21 C22 C29 71.42(12) . . . . ?
O4 C21 C22 C35 -49.50(15) . . . . ?
C1 C2 C3 C4 -46.47(15) . . . . ?
C1 C2 C3 C8 138.58(12) . . . . ?
C1 C2 C9 C10 127.71(12) . . . . ?
C1 C2 C9 C14 -55.06(14) . . . . ?
C1 C2 C15 C16 137.14(12) . . . . ?
C1 C2 C15 C20 -45.54(14) . . . . ?
C2 C3 C4 C5 -177.36(11) . . . . ?
C2 C3 C8 C7 175.89(12) . . . . ?
C2 C9 C10 C11 178.47(12) . . . . ?
C2 C9 C14 C13 -179.15(11) . . . . ?
C2 C15 C16 C17 178.05(12) . . . . ?
C2 C15 C20 C19 -178.16(12) . . . . ?
C3 C2 C9 C10 5.42(16) . . . . ?
C3 C2 C9 C14 -177.35(11) . . . . ?
C3 C2 C15 C16 -101.19(14) . . . . ?
C3 C2 C15 C20 76.13(14) . . . . ?
C3 C4 C5 C6 2.19(19) . . . . ?
C4 C3 C8 C7 0.7(2) . . . . ?
C4 C5 C6 C7 -0.5(2) . . . . ?
C5 C6 C7 C8 -1.0(2) . . . . ?
C6 C7 C8 C3 0.9(2) . . . . ?
C8 C3 C4 C5 -2.24(18) . . . . ?
C9 C2 C3 C4 72.90(15) . . . . ?
C9 C2 C3 C8 -102.06(13) . . . . ?
C9 C2 C15 C16 21.02(16) . . . . ?
C9 C2 C15 C20 -161.66(11) . . . . ?
C9 C10 C11 C12 0.2(2) . . . . ?
C10 C9 C14 C13 -1.80(18) . . . . ?
C10 C11 C12 C13 -1.0(2) . . . . ?
C11 C12 C13 C14 0.4(2) . . . . ?
C12 C13 C14 C9 1.04(19) . . . . ?
C14 C9 C10 C11 1.17(18) . . . . ?
C15 C2 C3 C4 -164.63(10) . . . . ?
C15 C2 C3 C8 20.41(17) . . . . ?
C15 C2 C9 C10 -116.73(13) . . . . ?
C15 C2 C9 C14 60.50(15) . . . . ?
C15 C16 C17 C18 -0.3(2) . . . . ?
C16 C15 C20 C19 -0.74(19) . . . . ?
C16 C17 C18 C19 -0.2(2) . . . . ?
C17 C18 C19 C20 0.2(2) . . . . ?
C18 C19 C20 C15 0.3(2) . . . . ?
C20 C15 C16 C17 0.74(19) . . . . ?
C21 C22 C23 C24 54.33(14) . . . . ?
C21 C22 C23 C28 -130.83(12) . . . . ?
C21 C22 C29 C30 50.49(13) . . . . ?
C21 C22 C29 C34 -130.32(12) . . . . ?
C21 C22 C35 C36 -164.63(11) . . . . ?
C21 C22 C35 C40 16.05(17) . . . . ?
C22 C23 C24 C25 176.18(11) . . . . ?
C22 C23 C28 C27 -175.21(11) . . . . ?
C22 C29 C30 C31 178.81(11) . . . . ?
C22 C29 C34 C33 -177.86(11) . . . . ?
C22 C35 C36 C37 -177.42(12) . . . . ?
C22 C35 C40 C39 178.01(12) . . . . ?
C23 C22 C29 C30 -67.52(14) . . . . ?
C23 C22 C29 C34 111.67(13) . . . . ?
C23 C22 C35 C36 -42.64(15) . . . . ?
C23 C22 C35 C40 138.03(12) . . . . ?
C23 C24 C25 C26 -0.77(19) . . . . ?
C24 C23 C28 C27 -0.30(17) . . . . ?
C24 C25 C26 C27 -0.39(19) . . . . ?
C25 C26 C27 C28 1.19(19) . . . . ?
C26 C27 C28 C23 -0.85(19) . . . . ?
C28 C23 C24 C25 1.10(18) . . . . ?
C29 C22 C23 C24 167.96(11) . . . . ?
C29 C22 C23 C28 -17.19(15) . . . . ?
C29 C22 C35 C36 79.51(14) . . . . ?
C29 C22 C35 C40 -99.81(14) . . . . ?
C29 C30 C31 C32 -0.51(19) . . . . ?
C30 C29 C34 C33 1.33(18) . . . . ?
C30 C31 C32 C33 0.5(2) . . . . ?
C31 C32 C33 C34 0.4(2) . . . . ?
C32 C33 C34 C29 -1.3(2) . . . . ?
C34 C29 C30 C31 -0.42(18) . . . . ?
C35 C22 C23 C24 -69.31(14) . . . . ?
C35 C22 C23 C28 105.54(13) . . . . ?
C35 C22 C29 C30 172.14(10) . . . . ?
C35 C22 C29 C34 -8.67(16) . . . . ?
C35 C36 C37 C38 -0.6(2) . . . . ?
C36 C35 C40 C39 -1.32(19) . . . . ?
C36 C37 C38 C39 -1.4(2) . . . . ?
C37 C38 C39 C40 2.0(2) . . . . ?
C38 C39 C40 C35 -0.7(2) . . . . ?
C40 C35 C36 C37 2.0(2) . . . . ?
C41 O5 C41 C42 86.94(13) 2_655 . . . ?
C43 O6 C43 C44 84.01(12) 2_655 . . . ?
